data_4082407
loop_
_publ_author_name
'Ayerbe Garcia, Marta'
'Frey, Wolfgang'
'Peters, Ren\'e'

_publ_section_title
;
 Sterically Demanding Planar Chiral P,N Ligands by Diastereoselective
 Ortho Lithiation of Pentaphenylferrocenyloxazolines and Their Application
 to Palladium-Catalyzed Substitutions with Cyclic Allylic Acetates
;
_journal_issue 4
_journal_name_full Organometallics
_journal_page_first 1068
_journal_paper_doi 10.1021/om500049f
_journal_volume 33
_journal_year 2014
_chemical_absolute_configuration ad
_chemical_formula_moiety 'C62 H55 Fe N O P Pd, F6 Sb, C4 H10 O'
_chemical_formula_sum 'C66 H65 F6 Fe N O2 P Pd Sb'
_chemical_formula_weight 1333.16
_chemical_name_systematic 'compound 9b'
_space_group_IT_number 1
_symmetry_cell_setting triclinic
_symmetry_space_group_name_Hall 'P 1'
_symmetry_space_group_name_H-M 'P 1'
_atom_sites_solution_hydrogens geom
_atom_sites_solution_primary direct
_atom_sites_solution_secondary difmap
_audit_creation_method SHELXL-97
_cell_angle_alpha 64.840(3)
_cell_angle_beta 69.496(3)
_cell_angle_gamma 74.981(3)
_cell_formula_units_Z 1
_cell_length_a 10.0029(7)
_cell_length_b 12.2952(9)
_cell_length_c 13.7628(10)
_cell_measurement_reflns_used 8449
_cell_measurement_temperature 100(2)
_cell_measurement_theta_max 66.80
_cell_measurement_theta_min 3.69
_cell_volume 1422.82(18)
_computing_cell_refinement 'Bruker APEXII Software Suite, 2008'
_computing_data_collection 'Bruker APEXII Software Suite, 2008'
_computing_data_reduction 'Bruker APEXII Software Suite, 2008'
_computing_molecular_graphics 'SHELXTL-plus, XP (Sheldrick, 1991)'
_computing_structure_refinement 'SHELXL-97 (Sheldrick, 1997)'
_computing_structure_solution 'SHELXS-97 (Sheldrick, 1990)'
_diffrn_ambient_temperature 100(2)
_diffrn_measured_fraction_theta_full 0.960
_diffrn_measured_fraction_theta_max 0.960
_diffrn_measurement_device_type 'Bruker Kappa APEXII Duo'
_diffrn_measurement_method 'Omega + Phi Scans'
_diffrn_radiation_monochromator Triumph
_diffrn_radiation_source 'fine-focus sealed tube'
_diffrn_radiation_type CuK\a
_diffrn_radiation_wavelength 1.54178
_diffrn_reflns_av_R_equivalents 0.0383
_diffrn_reflns_av_sigmaI/netI 0.0425
_diffrn_reflns_limit_h_max 11
_diffrn_reflns_limit_h_min -11
_diffrn_reflns_limit_k_max 14
_diffrn_reflns_limit_k_min -14
_diffrn_reflns_limit_l_max 16
_diffrn_reflns_limit_l_min -16
_diffrn_reflns_number 47030
_diffrn_reflns_theta_full 66.80
_diffrn_reflns_theta_max 66.80
_diffrn_reflns_theta_min 3.69
_diffrn_standards_decay_% 0
_diffrn_standards_interval_count 0
_diffrn_standards_number 0
_exptl_absorpt_coefficient_mu 9.089
_exptl_absorpt_correction_T_max 0.7197
_exptl_absorpt_correction_T_min 0.5105
_exptl_absorpt_correction_type multi-scan
_exptl_absorpt_process_details 'Blessing, 1995'
_exptl_crystal_colour red
_exptl_crystal_density_diffrn 1.556
_exptl_crystal_density_method 'not measured'
_exptl_crystal_description prism
_exptl_crystal_F_000 676
_exptl_crystal_size_max 0.13
_exptl_crystal_size_mid 0.07
_exptl_crystal_size_min 0.05
_refine_diff_density_max 0.497
_refine_diff_density_min -0.383
_refine_diff_density_rms 0.055
_refine_ls_abs_structure_details 'Flack H D (1983), Acta Cryst. A39, 876-881'
_refine_ls_abs_structure_Flack 0.004(2)
_refine_ls_extinction_method none
_refine_ls_goodness_of_fit_ref 1.031
_refine_ls_hydrogen_treatment constr
_refine_ls_matrix_type full
_refine_ls_number_parameters 717
_refine_ls_number_reflns 8711
_refine_ls_number_restraints 33
_refine_ls_restrained_S_all 1.031
_refine_ls_R_factor_all 0.0212
_refine_ls_R_factor_gt 0.0203
_refine_ls_shift/su_max 0.003
_refine_ls_shift/su_mean 0.000
_refine_ls_structure_factor_coef Fsqd
_refine_ls_weighting_details 'calc w=1/[\s^2^(Fo^2^)+(0.0174P)^2^+0.0000P] where P=(Fo^2^+2Fc^2^)/3'
_refine_ls_weighting_scheme calc
_refine_ls_wR_factor_gt 0.0469
_refine_ls_wR_factor_ref 0.0471
_reflns_number_gt 8449
_reflns_number_total 8711
_reflns_threshold_expression >2sigma(I)
_cod_data_source_file om500049f_si_002.cif
_cod_data_source_block s1952lc1
_cod_database_code 4082407

loop_
_symmetry_equiv_pos_as_xyz
'x, y, z'

loop_
_atom_site_label
_atom_site_type_symbol
_atom_site_fract_x
_atom_site_fract_y
_atom_site_fract_z
_atom_site_U_iso_or_equiv
_atom_site_adp_type
_atom_site_occupancy
_atom_site_symmetry_multiplicity
_atom_site_calc_flag
_atom_site_refinement_flags
Pd1 Pd 0.396987(17) -0.977382(15) 0.147783(14) 0.01193(5) Uani 1 1 d .
Fe1 Fe 0.47044(5) -1.35263(4) 0.47834(4) 0.00978(10) Uani 1 1 d .
P1 P 0.42463(8) -1.17973(6) 0.19109(6) 0.01191(15) Uani 1 1 d .
N1 N 0.4711(3) -0.9878(2) 0.2773(2) 0.0122(6) Uani 1 1 d .
O1 O 0.6209(2) -1.05527(18) 0.38545(16) 0.0158(5) Uani 1 1 d .
C1 C 0.5061(3) -1.2643(3) 0.3048(2) 0.0124(6) Uani 1 1 d .
C2 C 0.5679(3) -1.2062(3) 0.3484(2) 0.0111(6) Uani 1 1 d .
C3 C 0.6711(3) -1.2954(3) 0.4021(2) 0.0132(6) Uani 1 1 d .
H3 H 0.7279 -1.2825 0.4380 0.016 Uiso 1 1 calc R
C4 C 0.6729(3) -1.4065(3) 0.3920(2) 0.0139(6) Uani 1 1 d .
H4 H 0.7313 -1.4806 0.4199 0.017 Uiso 1 1 calc R
C5 C 0.5723(3) -1.3872(3) 0.3330(2) 0.0144(7) Uani 1 1 d .
H5 H 0.5522 -1.4468 0.3151 0.017 Uiso 1 1 calc R
C6 C 0.2601(3) -1.3369(3) 0.5757(2) 0.0115(6) Uani 1 1 d .
C7 C 0.3547(3) -1.3145(3) 0.6218(2) 0.0114(6) Uani 1 1 d .
C8 C 0.4576(3) -1.4208(3) 0.6475(2) 0.0119(6) Uani 1 1 d .
C9 C 0.4281(3) -1.5094(3) 0.6170(2) 0.0115(6) Uani 1 1 d .
C10 C 0.3027(3) -1.4584(3) 0.5764(2) 0.0103(6) Uani 1 1 d .
C11 C 0.5459(3) -1.0789(3) 0.3340(2) 0.0120(6) Uani 1 1 d .
C12 C 0.4871(3) -0.8769(3) 0.2882(2) 0.0156(6) Uani 1 1 d .
H12 H 0.5254 -0.8167 0.2120 0.019 Uiso 1 1 calc R
C13 C 0.6047(3) -0.9246(3) 0.3496(3) 0.0178(7) Uani 1 1 d .
H13A H 0.6962 -0.8931 0.2990 0.021 Uiso 1 1 calc R
H13B H 0.5753 -0.8999 0.4146 0.021 Uiso 1 1 calc R
C14 C 0.3460(3) -0.8165(3) 0.3485(2) 0.0175(7) Uani 1 1 d .
C15 C 0.3859(4) -0.7024(3) 0.3470(3) 0.0271(8) Uani 1 1 d .
H15A H 0.4302 -0.6519 0.2700 0.041 Uiso 1 1 calc R
H15B H 0.4541 -0.7268 0.3915 0.041 Uiso 1 1 calc R
H15C H 0.2988 -0.6561 0.3787 0.041 Uiso 1 1 calc R
C16 C 0.2305(3) -0.7768(3) 0.2875(3) 0.0217(7) Uani 1 1 d .
H16A H 0.2652 -0.7181 0.2120 0.033 Uiso 1 1 calc R
H16B H 0.1431 -0.7391 0.3282 0.033 Uiso 1 1 calc R
H16C H 0.2087 -0.8475 0.2830 0.033 Uiso 1 1 calc R
C17 C 0.2865(4) -0.8990(3) 0.4679(3) 0.0280(8) Uani 1 1 d .
H17A H 0.1963 -0.8581 0.5023 0.042 Uiso 1 1 calc R
H17B H 0.3564 -0.9182 0.5099 0.042 Uiso 1 1 calc R
H17C H 0.2684 -0.9740 0.4686 0.042 Uiso 1 1 calc R
C18 C 0.1285(3) -1.2557(3) 0.5490(2) 0.0113(7) Uani 1 1 d .
C19 C -0.0051(3) -1.2907(3) 0.6186(2) 0.0153(7) Uani 1 1 d .
H19 H -0.0099 -1.3662 0.6798 0.018 Uiso 1 1 calc R
C20 C -0.1305(3) -1.2172(3) 0.5999(3) 0.0190(7) Uani 1 1 d .
H20 H -0.2210 -1.2424 0.6476 0.023 Uiso 1 1 calc R
C21 C -0.1248(3) -1.1063(3) 0.5113(3) 0.0211(7) Uani 1 1 d .
H21 H -0.2109 -1.0547 0.4987 0.025 Uiso 1 1 calc R
C22 C 0.0071(3) -1.0718(3) 0.4421(3) 0.0226(7) Uani 1 1 d .
H22 H 0.0116 -0.9963 0.3810 0.027 Uiso 1 1 calc R
C23 C 0.1325(3) -1.1455(3) 0.4602(2) 0.0170(7) Uani 1 1 d .
H23 H 0.2226 -1.1204 0.4114 0.020 Uiso 1 1 calc R
C24 C 0.3404(3) -1.2113(3) 0.6549(2) 0.0129(6) Uani 1 1 d .
C25 C 0.2077(3) -1.1690(3) 0.7139(2) 0.0172(7) Uani 1 1 d .
H25 H 0.1235 -1.1983 0.7226 0.021 Uiso 1 1 calc R
C26 C 0.1956(4) -1.0850(3) 0.7603(3) 0.0218(7) Uani 1 1 d .
H26 H 0.1041 -1.0577 0.8006 0.026 Uiso 1 1 calc R
C27 C 0.3186(4) -1.0411(3) 0.7473(3) 0.0221(7) Uani 1 1 d .
H27 H 0.3117 -0.9845 0.7796 0.027 Uiso 1 1 calc R
C28 C 0.4509(4) -1.0806(3) 0.6868(2) 0.0209(7) Uani 1 1 d .
H28 H 0.5346 -1.0498 0.6767 0.025 Uiso 1 1 calc R
C29 C 0.4625(3) -1.1643(3) 0.6412(2) 0.0163(6) Uani 1 1 d .
H29 H 0.5541 -1.1904 0.6000 0.020 Uiso 1 1 calc R
C30 C 0.5600(3) -1.4455(2) 0.7133(2) 0.0126(6) Uani 1 1 d .
C31 C 0.7039(3) -1.4901(3) 0.6828(2) 0.0151(6) Uani 1 1 d .
H31 H 0.7455 -1.4955 0.6112 0.018 Uiso 1 1 calc R
C32 C 0.7879(4) -1.5267(3) 0.7551(3) 0.0197(7) Uani 1 1 d .
H32 H 0.8862 -1.5583 0.7333 0.024 Uiso 1 1 calc R
C33 C 0.7298(4) -1.5177(3) 0.8587(3) 0.0212(8) Uani 1 1 d .
H33 H 0.7877 -1.5431 0.9084 0.025 Uiso 1 1 calc R
C34 C 0.5868(4) -1.4715(3) 0.8897(3) 0.0226(7) Uani 1 1 d .
H34 H 0.5466 -1.4645 0.9607 0.027 Uiso 1 1 calc R
C35 C 0.5023(3) -1.4356(3) 0.8185(2) 0.0168(7) Uani 1 1 d .
H35 H 0.4041 -1.4039 0.8406 0.020 Uiso 1 1 calc R
C36 C 0.5120(3) -1.6310(3) 0.6298(2) 0.0133(6) Uani 1 1 d .
C37 C 0.5497(3) -1.7047(3) 0.7288(2) 0.0159(7) Uani 1 1 d .
H37 H 0.5151 -1.6789 0.7903 0.019 Uiso 1 1 calc R
C38 C 0.6364(3) -1.8145(3) 0.7389(3) 0.0201(7) Uani 1 1 d .
H38 H 0.6615 -1.8629 0.8066 0.024 Uiso 1 1 calc R
C39 C 0.6868(3) -1.8542(3) 0.6504(3) 0.0205(7) Uani 1 1 d .
H39 H 0.7479 -1.9289 0.6568 0.025 Uiso 1 1 calc R
C40 C 0.6475(3) -1.7843(3) 0.5526(3) 0.0195(7) Uani 1 1 d .
H40 H 0.6805 -1.8116 0.4921 0.023 Uiso 1 1 calc R
C41 C 0.5599(3) -1.6742(3) 0.5428(2) 0.0163(6) Uani 1 1 d .
H41 H 0.5320 -1.6275 0.4758 0.020 Uiso 1 1 calc R
C42 C 0.2147(3) -1.5280(3) 0.5611(2) 0.0138(6) Uani 1 1 d .
C43 C 0.1921(3) -1.6447(3) 0.6394(3) 0.0166(7) Uani 1 1 d .
H43 H 0.2429 -1.6815 0.6948 0.020 Uiso 1 1 calc R
C44 C 0.0970(3) -1.7074(3) 0.6375(3) 0.0207(7) Uani 1 1 d .
H44 H 0.0828 -1.7866 0.6916 0.025 Uiso 1 1 calc R
C45 C 0.0223(3) -1.6549(3) 0.5569(3) 0.0195(7) Uani 1 1 d .
H45 H -0.0432 -1.6978 0.5556 0.023 Uiso 1 1 calc R
C46 C 0.0441(3) -1.5393(3) 0.4783(3) 0.0195(7) Uani 1 1 d .
H46 H -0.0068 -1.5033 0.4230 0.023 Uiso 1 1 calc R
C47 C 0.1395(3) -1.4754(3) 0.4795(2) 0.0158(6) Uani 1 1 d .
H47 H 0.1537 -1.3964 0.4251 0.019 Uiso 1 1 calc R
C48 C 0.2826(3) -1.2534(3) 0.2007(2) 0.0137(6) Uani 1 1 d .
C49 C 0.1438(3) -1.1911(3) 0.2123(2) 0.0174(7) Uani 1 1 d .
H49 H 0.1248 -1.1150 0.2203 0.021 Uiso 1 1 calc R
C50 C 0.0334(3) -1.2394(3) 0.2122(3) 0.0222(7) Uani 1 1 d .
H50 H -0.0616 -1.1974 0.2217 0.027 Uiso 1 1 calc R
C51 C 0.0612(4) -1.3486(3) 0.1984(3) 0.0253(8) Uani 1 1 d .
H51 H -0.0142 -1.3806 0.1964 0.030 Uiso 1 1 calc R
C52 C 0.1989(4) -1.4118(3) 0.1874(3) 0.0203(8) Uani 1 1 d .
H52 H 0.2174 -1.4876 0.1791 0.024 Uiso 1 1 calc R
C53 C 0.3093(3) -1.3643(3) 0.1884(2) 0.0199(7) Uani 1 1 d .
H53 H 0.4036 -1.4076 0.1807 0.024 Uiso 1 1 calc R
C54 C 0.5732(3) -1.2007(3) 0.0740(2) 0.0141(6) Uani 1 1 d .
C55 C 0.5486(3) -1.2059(3) -0.0177(2) 0.0192(7) Uani 1 1 d .
H55 H 0.4539 -1.2091 -0.0161 0.023 Uiso 1 1 calc R
C56 C 0.6617(4) -1.2064(3) -0.1106(3) 0.0234(8) Uani 1 1 d .
H56 H 0.6444 -1.2111 -0.1722 0.028 Uiso 1 1 calc R
C57 C 0.7995(4) -1.2002(3) -0.1150(3) 0.0291(8) Uani 1 1 d .
H57 H 0.8767 -1.2006 -0.1794 0.035 Uiso 1 1 calc R
C58 C 0.8248(4) -1.1934(3) -0.0255(3) 0.0290(8) Uani 1 1 d .
H58 H 0.9192 -1.1879 -0.0285 0.035 Uiso 1 1 calc R
C59 C 0.7129(3) -1.1946(3) 0.0683(2) 0.0198(7) Uani 1 1 d .
H59 H 0.7314 -1.1912 0.1300 0.024 Uiso 1 1 calc R
C60 C 0.4252(4) -0.7860(3) 0.0270(2) 0.0191(7) Uani 1 1 d .
H60A H 0.5182 -0.8317 0.0198 0.023 Uiso 1 1 calc R
H60B H 0.4086 -0.7132 0.0401 0.023 Uiso 1 1 calc R
C61 C 0.3137(4) -0.8257(3) 0.0183(2) 0.0207(7) Uani 1 1 d .
H61 H 0.2202 -0.7808 0.0253 0.025 Uiso 1 1 calc R
C62 C 0.3427(4) -0.9345(3) -0.0013(3) 0.0173(8) Uani 1 1 d .
H62A H 0.4367 -0.9784 -0.0081 0.021 Uiso 1 1 calc R
H62B H 0.2682 -0.9637 -0.0076 0.021 Uiso 1 1 calc R
Sb1 Sb -0.106369(17) -0.877243(15) 1.027219(14) 0.01938(6) Uani 1 1 d .
F1 F -0.2462(2) -0.76309(17) 1.07785(16) 0.0316(5) Uani 1 1 d .
F2 F 0.0047(2) -0.75368(18) 0.92198(16) 0.0358(5) Uani 1 1 d .
F3 F 0.0327(2) -0.99245(18) 0.97914(16) 0.0302(5) Uani 1 1 d .
F4 F -0.2158(2) -1.00057(18) 1.13632(17) 0.0329(5) Uani 1 1 d .
F5 F -0.0122(2) -0.89871(19) 1.13225(16) 0.0275(5) Uani 1 1 d .
F6 F -0.2033(3) -0.8566(2) 0.92601(19) 0.0429(6) Uani 1 1 d .
C1X C -0.0979(4) -0.5666(4) 1.1183(3) 0.0418(10) Uani 1 1 d U
H1X1 H -0.1179 -0.6024 1.0733 0.050 Uiso 1 1 calc R
H1X2 H -0.1493 -0.4831 1.1021 0.050 Uiso 1 1 calc R
C2X C -0.1500(4) -0.6415(4) 1.2409(3) 0.0344(9) Uani 1 1 d U
H2X1 H -0.0982 -0.7238 1.2564 0.052 Uiso 1 1 calc R
H2X2 H -0.2534 -0.6447 1.2608 0.052 Uiso 1 1 calc R
H2X3 H -0.1321 -0.6045 1.2850 0.052 Uiso 1 1 calc R
O1X O 0.0527(3) -0.5641(3) 1.0898(2) 0.0506(8) Uani 1 1 d U
C3X C 0.1077(6) -0.4869(5) 0.9918(4) 0.0574(14) Uani 1 1 d U
H3X1 H 0.2042 -0.4783 0.9901 0.069 Uiso 1 1 calc R
H3X2 H 0.0478 -0.4074 0.9849 0.069 Uiso 1 1 calc R
C4X C 0.1239(5) -0.5101(4) 0.8913(3) 0.0512(12) Uani 1 1 d U
H4X1 H 0.1728 -0.5924 0.8996 0.077 Uiso 1 1 calc R
H4X2 H 0.1810 -0.4515 0.8257 0.077 Uiso 1 1 calc R
H4X3 H 0.0287 -0.5019 0.8819 0.077 Uiso 1 1 calc R

loop_
_atom_site_aniso_label
_atom_site_aniso_U_11
_atom_site_aniso_U_22
_atom_site_aniso_U_33
_atom_site_aniso_U_23
_atom_site_aniso_U_13
_atom_site_aniso_U_12
Pd1 0.01299(12) 0.01119(11) 0.01134(11) -0.00252(9) -0.00478(9) -0.00198(9)
Fe1 0.0089(2) 0.0101(2) 0.0096(2) -0.0031(2) -0.0021(2) -0.00159(19)
P1 0.0127(4) 0.0114(4) 0.0115(4) -0.0033(3) -0.0041(3) -0.0017(3)
N1 0.0121(13) 0.0125(14) 0.0154(13) -0.0059(11) -0.0075(11) -0.0009(11)
O1 0.0211(12) 0.0125(11) 0.0165(11) -0.0025(9) -0.0116(9) -0.0025(9)
C1 0.0082(15) 0.0153(16) 0.0111(14) -0.0046(12) 0.0010(12) -0.0029(12)
C2 0.0101(14) 0.0116(15) 0.0097(14) -0.0028(12) -0.0017(12) -0.0018(12)
C3 0.0094(14) 0.0187(16) 0.0109(14) -0.0051(12) -0.0021(12) -0.0027(12)
C4 0.0110(16) 0.0120(15) 0.0144(15) -0.0040(13) -0.0039(13) 0.0043(12)
C5 0.0157(17) 0.0141(17) 0.0149(16) -0.0077(13) -0.0016(13) -0.0040(14)
C6 0.0109(15) 0.0123(15) 0.0084(14) -0.0012(12) -0.0017(12) -0.0025(12)
C7 0.0092(14) 0.0136(15) 0.0082(14) -0.0023(12) 0.0004(12) -0.0033(12)
C8 0.0089(15) 0.0131(15) 0.0121(14) -0.0048(12) 0.0005(12) -0.0031(12)
C9 0.0103(15) 0.0123(15) 0.0083(14) -0.0027(12) 0.0011(12) -0.0030(12)
C10 0.0107(14) 0.0098(14) 0.0064(13) -0.0011(12) 0.0015(12) -0.0033(12)
C11 0.0110(14) 0.0160(15) 0.0087(13) -0.0028(12) -0.0019(12) -0.0054(12)
C12 0.0203(16) 0.0098(15) 0.0194(15) -0.0048(13) -0.0088(13) -0.0028(13)
C13 0.0260(17) 0.0106(15) 0.0222(16) -0.0074(13) -0.0113(14) -0.0021(13)
C14 0.0211(17) 0.0137(15) 0.0190(15) -0.0080(13) -0.0073(13) 0.0017(13)
C15 0.035(2) 0.0175(18) 0.037(2) -0.0166(16) -0.0154(17) 0.0020(15)
C16 0.0198(17) 0.0198(17) 0.0251(17) -0.0112(14) -0.0047(14) 0.0010(14)
C17 0.035(2) 0.0191(17) 0.0210(17) -0.0071(14) -0.0030(16) 0.0033(15)
C18 0.0085(15) 0.0152(17) 0.0160(16) -0.0104(14) -0.0057(12) 0.0004(13)
C19 0.0155(17) 0.0176(17) 0.0149(15) -0.0079(13) -0.0041(13) -0.0022(14)
C20 0.0110(15) 0.0286(18) 0.0203(16) -0.0127(14) -0.0035(13) -0.0019(14)
C21 0.0165(17) 0.0218(17) 0.0297(18) -0.0132(15) -0.0138(14) 0.0067(14)
C22 0.0213(18) 0.0153(16) 0.0281(18) -0.0036(14) -0.0129(15) 0.0034(14)
C23 0.0130(16) 0.0196(17) 0.0178(16) -0.0071(14) -0.0044(13) -0.0009(13)
C24 0.0144(15) 0.0147(15) 0.0100(14) -0.0053(12) -0.0043(12) 0.0002(12)
C25 0.0167(16) 0.0186(16) 0.0177(16) -0.0089(13) -0.0022(13) -0.0041(13)
C26 0.0240(18) 0.0198(17) 0.0181(16) -0.0100(14) -0.0002(14) 0.0001(14)
C27 0.032(2) 0.0189(17) 0.0211(17) -0.0107(14) -0.0107(15) -0.0019(15)
C28 0.0257(18) 0.0200(17) 0.0212(17) -0.0043(14) -0.0136(15) -0.0054(14)
C29 0.0167(16) 0.0165(16) 0.0140(15) -0.0030(13) -0.0051(13) -0.0030(13)
C30 0.0157(15) 0.0085(14) 0.0126(14) -0.0010(12) -0.0060(12) -0.0024(12)
C31 0.0152(16) 0.0138(15) 0.0159(15) -0.0035(13) -0.0059(13) -0.0024(12)
C32 0.0165(17) 0.0151(17) 0.0278(19) -0.0040(15) -0.0113(15) -0.0020(14)
C33 0.027(2) 0.0174(19) 0.0243(18) -0.0027(15) -0.0196(16) -0.0019(16)
C34 0.030(2) 0.0211(17) 0.0191(16) -0.0080(14) -0.0093(15) -0.0026(15)
C35 0.0170(17) 0.0164(16) 0.0166(15) -0.0054(13) -0.0066(13) 0.0001(13)
C36 0.0089(14) 0.0117(15) 0.0187(15) -0.0031(12) -0.0040(12) -0.0045(12)
C37 0.0194(17) 0.0148(16) 0.0155(15) -0.0050(13) -0.0067(13) -0.0039(13)
C38 0.0240(18) 0.0140(16) 0.0209(17) -0.0005(14) -0.0118(14) -0.0029(14)
C39 0.0213(17) 0.0123(16) 0.0297(18) -0.0067(14) -0.0120(15) 0.0005(13)
C40 0.0266(18) 0.0146(16) 0.0218(17) -0.0097(14) -0.0080(14) -0.0030(14)
C41 0.0178(16) 0.0166(16) 0.0166(15) -0.0044(13) -0.0082(13) -0.0037(13)
C42 0.0095(16) 0.0161(16) 0.0158(15) -0.0086(13) 0.0002(13) -0.0017(13)
C43 0.0143(17) 0.0166(18) 0.0183(17) -0.0076(14) -0.0040(13) 0.0002(14)
C44 0.0212(17) 0.0148(16) 0.0238(17) -0.0084(14) -0.0007(14) -0.0043(14)
C45 0.0142(16) 0.0233(18) 0.0243(17) -0.0126(14) 0.0004(14) -0.0092(14)
C46 0.0134(16) 0.0278(18) 0.0215(16) -0.0133(15) -0.0040(13) -0.0033(14)
C47 0.0143(16) 0.0198(16) 0.0133(15) -0.0079(13) -0.0022(13) -0.0014(13)
C48 0.0157(15) 0.0151(15) 0.0110(14) -0.0020(12) -0.0071(12) -0.0034(13)
C49 0.0195(17) 0.0144(16) 0.0162(15) -0.0030(13) -0.0061(13) -0.0016(13)
C50 0.0143(17) 0.0228(18) 0.0236(17) -0.0015(15) -0.0065(14) -0.0039(14)
C51 0.0250(19) 0.0288(19) 0.0249(18) -0.0020(15) -0.0118(15) -0.0151(16)
C52 0.0291(19) 0.0145(17) 0.0177(16) -0.0017(13) -0.0065(15) -0.0111(15)
C53 0.0226(17) 0.0187(16) 0.0219(16) -0.0099(14) -0.0067(14) -0.0033(14)
C54 0.0157(16) 0.0108(15) 0.0137(15) -0.0045(12) -0.0006(12) -0.0033(12)
C55 0.0168(16) 0.0245(18) 0.0192(16) -0.0101(14) -0.0059(14) -0.0022(14)
C56 0.0267(18) 0.031(2) 0.0137(16) -0.0108(15) -0.0028(14) -0.0060(15)
C57 0.0203(18) 0.041(2) 0.0220(18) -0.0140(16) 0.0022(15) -0.0035(16)
C58 0.0149(17) 0.047(2) 0.0215(18) -0.0113(17) -0.0013(14) -0.0064(16)
C59 0.0193(17) 0.0254(18) 0.0154(16) -0.0050(14) -0.0078(13) -0.0042(14)
C60 0.0257(18) 0.0082(15) 0.0192(16) 0.0026(13) -0.0102(14) -0.0034(14)
C61 0.0240(18) 0.0169(17) 0.0176(16) 0.0015(13) -0.0148(14) 0.0020(14)
C62 0.0187(18) 0.0169(18) 0.0168(18) -0.0012(14) -0.0143(15) 0.0010(14)
Sb1 0.01534(11) 0.02324(12) 0.01915(11) -0.00613(9) -0.00534(9) -0.00401(9)
F1 0.0263(11) 0.0242(11) 0.0359(11) -0.0071(9) -0.0058(9) -0.0007(9)
F2 0.0334(12) 0.0351(12) 0.0290(11) -0.0017(10) -0.0031(9) -0.0135(10)
F3 0.0245(10) 0.0377(12) 0.0332(11) -0.0221(10) -0.0032(9) -0.0027(9)
F4 0.0277(11) 0.0290(12) 0.0401(12) -0.0148(10) 0.0009(10) -0.0114(9)
F5 0.0276(12) 0.0326(12) 0.0265(11) -0.0123(10) -0.0119(9) -0.0021(9)
F6 0.0374(14) 0.0593(17) 0.0423(14) -0.0216(13) -0.0196(12) -0.0058(12)
C1X 0.041(2) 0.039(2) 0.046(2) -0.0132(19) -0.0110(19) -0.0114(19)
C2X 0.0221(19) 0.048(2) 0.0230(18) -0.0048(17) -0.0048(15) -0.0056(17)
O1X 0.0347(16) 0.065(2) 0.0553(19) -0.0272(17) 0.0020(14) -0.0238(15)
C3X 0.068(3) 0.071(3) 0.039(3) -0.033(3) -0.013(2) 0.003(3)
C4X 0.061(3) 0.051(3) 0.036(2) -0.002(2) -0.017(2) -0.019(2)

loop_
_atom_type_symbol
_atom_type_description
_atom_type_scat_dispersion_real
_atom_type_scat_dispersion_imag
_atom_type_scat_source
C C 0.0181 0.0091 'International Tables Vol C Tables 4.2.6.8 and 6.1.1.4'
H H 0.0000 0.0000 'International Tables Vol C Tables 4.2.6.8 and 6.1.1.4'
N N 0.0311 0.0180 'International Tables Vol C Tables 4.2.6.8 and 6.1.1.4'
O O 0.0492 0.0322 'International Tables Vol C Tables 4.2.6.8 and 6.1.1.4'
F F 0.0727 0.0534 'International Tables Vol C Tables 4.2.6.8 and 6.1.1.4'
P P 0.2955 0.4335 'International Tables Vol C Tables 4.2.6.8 and 6.1.1.4'
Fe Fe -1.1336 3.1974 'International Tables Vol C Tables 4.2.6.8 and 6.1.1.4'
Pd Pd 0.1215 3.9337 'International Tables Vol C Tables 4.2.6.8 and 6.1.1.4'
Sb Sb -0.0562 5.8946 'International Tables Vol C Tables 4.2.6.8 and 6.1.1.4'

loop_
_geom_angle_atom_site_label_1
_geom_angle_atom_site_label_2
_geom_angle_atom_site_label_3
_geom_angle
N1 Pd1 C62 168.39(11)
N1 Pd1 C61 132.83(11)
C62 Pd1 C61 38.34(12)
N1 Pd1 C60 102.15(11)
C62 Pd1 C60 66.61(11)
C61 Pd1 C60 36.38(11)
N1 Pd1 P1 95.92(7)
C62 Pd1 P1 93.65(9)
C61 Pd1 P1 131.22(9)
C60 Pd1 P1 152.71(9)
C4 Fe1 C3 40.49(11)
C4 Fe1 C9 101.14(11)
C3 Fe1 C9 123.66(11)
C4 Fe1 C5 40.15(12)
C3 Fe1 C5 67.71(12)
C9 Fe1 C5 112.24(12)
C4 Fe1 C6 167.59(12)
C3 Fe1 C6 151.23(11)
C9 Fe1 C6 68.65(11)
C5 Fe1 C6 135.80(12)
C4 Fe1 C8 109.34(11)
C3 Fe1 C8 103.43(11)
C9 Fe1 C8 40.83(11)
C5 Fe1 C8 142.66(12)
C6 Fe1 C8 67.98(11)
C4 Fe1 C2 68.05(11)
C3 Fe1 C2 40.64(11)
C9 Fe1 C2 164.05(11)
C5 Fe1 C2 67.62(11)
C6 Fe1 C2 123.41(11)
C8 Fe1 C2 129.82(11)
C4 Fe1 C7 143.75(11)
C3 Fe1 C7 115.26(11)
C9 Fe1 C7 68.56(11)
C5 Fe1 C7 176.10(12)
C6 Fe1 C7 40.53(11)
C8 Fe1 C7 40.26(11)
C2 Fe1 C7 112.75(11)
C4 Fe1 C10 127.15(12)
C3 Fe1 C10 163.19(11)
C9 Fe1 C10 40.42(11)
C5 Fe1 C10 110.20(12)
C6 Fe1 C10 40.44(11)
C8 Fe1 C10 67.58(11)
C2 Fe1 C10 155.52(11)
C7 Fe1 C10 67.75(11)
C4 Fe1 C1 67.83(11)
C3 Fe1 C1 68.23(11)
C9 Fe1 C1 147.76(11)
C5 Fe1 C1 40.00(11)
C6 Fe1 C1 116.83(11)
C8 Fe1 C1 170.37(11)
C2 Fe1 C1 40.60(11)
C7 Fe1 C1 137.83(11)
C10 Fe1 C1 121.72(11)
C1 P1 C48 111.81(13)
C1 P1 C54 100.51(13)
C48 P1 C54 105.16(13)
C1 P1 Pd1 112.27(10)
C48 P1 Pd1 121.40(10)
C54 P1 Pd1 102.68(9)
C11 N1 C12 108.5(2)
C11 N1 Pd1 127.0(2)
C12 N1 Pd1 121.46(19)
C11 O1 C13 106.4(2)
C5 C1 C2 106.9(3)
C5 C1 P1 126.1(2)
C2 C1 P1 122.3(2)
C5 C1 Fe1 68.93(17)
C2 C1 Fe1 69.10(16)
P1 C1 Fe1 146.16(16)
C3 C2 C1 107.7(2)
C3 C2 C11 123.3(3)
C1 C2 C11 128.7(3)
C3 C2 Fe1 68.88(15)
C1 C2 Fe1 70.29(16)
C11 C2 Fe1 130.7(2)
C4 C3 C2 108.0(2)
C4 C3 Fe1 69.64(16)
C2 C3 Fe1 70.48(16)
C4 C3 H3 126.0
C2 C3 H3 126.0
Fe1 C3 H3 125.4
C5 C4 C3 108.2(3)
C5 C4 Fe1 70.39(17)
C3 C4 Fe1 69.87(16)
C5 C4 H4 125.9
C3 C4 H4 125.9
Fe1 C4 H4 125.4
C4 C5 C1 109.3(3)
C4 C5 Fe1 69.46(17)
C1 C5 Fe1 71.07(17)
C4 C5 H5 125.3
C1 C5 H5 125.3
Fe1 C5 H5 125.7
C10 C6 C7 108.0(2)
C10 C6 C18 126.0(3)
C7 C6 C18 125.4(3)
C10 C6 Fe1 70.55(16)
C7 C6 Fe1 70.34(15)
C18 C6 Fe1 131.8(2)
C8 C7 C6 107.6(2)
C8 C7 C24 123.5(3)
C6 C7 C24 128.2(3)
C8 C7 Fe1 69.53(16)
C6 C7 Fe1 69.13(16)
C24 C7 Fe1 133.7(2)
C7 C8 C9 108.7(2)
C7 C8 C30 125.8(3)
C9 C8 C30 124.7(3)
C7 C8 Fe1 70.21(16)
C9 C8 Fe1 69.07(15)
C30 C8 Fe1 135.0(2)
C10 C9 C8 107.2(2)
C10 C9 C36 127.8(3)
C8 C9 C36 124.9(3)
C10 C9 Fe1 70.82(16)
C8 C9 Fe1 70.10(16)
C36 C9 Fe1 125.64(19)
C9 C10 C6 108.4(2)
C9 C10 C42 125.1(3)
C6 C10 C42 125.3(3)
C9 C10 Fe1 68.77(15)
C6 C10 Fe1 69.01(16)
C42 C10 Fe1 137.6(2)
N1 C11 O1 116.7(3)
N1 C11 C2 129.9(3)
O1 C11 C2 113.4(2)
N1 C12 C13 101.8(2)
N1 C12 C14 114.2(2)
C13 C12 C14 114.2(2)
N1 C12 H12 108.8
C13 C12 H12 108.8
C14 C12 H12 108.8
O1 C13 C12 105.3(2)
O1 C13 H13A 110.7
C12 C13 H13A 110.7
O1 C13 H13B 110.7
C12 C13 H13B 110.7
H13A C13 H13B 108.8
C17 C14 C16 108.9(3)
C17 C14 C15 109.7(3)
C16 C14 C15 108.4(3)
C17 C14 C12 112.1(3)
C16 C14 C12 112.1(2)
C15 C14 C12 105.5(3)
C14 C15 H15A 109.5
C14 C15 H15B 109.5
H15A C15 H15B 109.5
C14 C15 H15C 109.5
H15A C15 H15C 109.5
H15B C15 H15C 109.5
C14 C16 H16A 109.5
C14 C16 H16B 109.5
H16A C16 H16B 109.5
C14 C16 H16C 109.5
H16A C16 H16C 109.5
H16B C16 H16C 109.5
C14 C17 H17A 109.5
C14 C17 H17B 109.5
H17A C17 H17B 109.5
C14 C17 H17C 109.5
H17A C17 H17C 109.5
H17B C17 H17C 109.5
C23 C18 C19 118.5(3)
C23 C18 C6 123.1(3)
C19 C18 C6 118.3(3)
C20 C19 C18 120.8(3)
C20 C19 H19 119.6
C18 C19 H19 119.6
C19 C20 C21 120.1(3)
C19 C20 H20 120.0
C21 C20 H20 120.0
C22 C21 C20 119.2(3)
C22 C21 H21 120.4
C20 C21 H21 120.4
C21 C22 C23 120.8(3)
C21 C22 H22 119.6
C23 C22 H22 119.6
C22 C23 C18 120.6(3)
C22 C23 H23 119.7
C18 C23 H23 119.7
C25 C24 C29 117.9(3)
C25 C24 C7 120.6(3)
C29 C24 C7 120.9(3)
C26 C25 C24 121.5(3)
C26 C25 H25 119.3
C24 C25 H25 119.3
C25 C26 C27 119.6(3)
C25 C26 H26 120.2
C27 C26 H26 120.2
C28 C27 C26 119.4(3)
C28 C27 H27 120.3
C26 C27 H27 120.3
C29 C28 C27 120.8(3)
C29 C28 H28 119.6
C27 C28 H28 119.6
C28 C29 C24 120.7(3)
C28 C29 H29 119.6
C24 C29 H29 119.6
C31 C30 C35 118.4(3)
C31 C30 C8 124.0(3)
C35 C30 C8 117.2(3)
C32 C31 C30 120.8(3)
C32 C31 H31 119.6
C30 C31 H31 119.6
C31 C32 C33 120.4(3)
C31 C32 H32 119.8
C33 C32 H32 119.8
C34 C33 C32 119.5(3)
C34 C33 H33 120.2
C32 C33 H33 120.2
C35 C34 C33 120.4(3)
C35 C34 H34 119.8
C33 C34 H34 119.8
C34 C35 C30 120.5(3)
C34 C35 H35 119.8
C30 C35 H35 119.8
C37 C36 C41 117.8(3)
C37 C36 C9 120.7(3)
C41 C36 C9 121.4(3)
C38 C37 C36 121.1(3)
C38 C37 H37 119.4
C36 C37 H37 119.4
C37 C38 C39 120.3(3)
C37 C38 H38 119.9
C39 C38 H38 119.9
C40 C39 C38 119.5(3)
C40 C39 H39 120.2
C38 C39 H39 120.2
C39 C40 C41 120.2(3)
C39 C40 H40 119.9
C41 C40 H40 119.9
C40 C41 C36 121.0(3)
C40 C41 H41 119.5
C36 C41 H41 119.5
C43 C42 C47 118.6(3)
C43 C42 C10 118.6(3)
C47 C42 C10 122.3(3)
C44 C43 C42 121.1(3)
C44 C43 H43 119.4
C42 C43 H43 119.4
C43 C44 C45 120.1(3)
C43 C44 H44 119.9
C45 C44 H44 119.9
C44 C45 C46 119.4(3)
C44 C45 H45 120.3
C46 C45 H45 120.3
C45 C46 C47 120.9(3)
C45 C46 H46 119.6
C47 C46 H46 119.6
C46 C47 C42 119.8(3)
C46 C47 H47 120.1
C42 C47 H47 120.1
C53 C48 C49 119.3(3)
C53 C48 P1 122.6(2)
C49 C48 P1 117.9(2)
C50 C49 C48 120.2(3)
C50 C49 H49 119.9
C48 C49 H49 119.9
C51 C50 C49 120.0(3)
C51 C50 H50 120.0
C49 C50 H50 120.0
C50 C51 C52 120.3(3)
C50 C51 H51 119.9
C52 C51 H51 119.9
C53 C52 C51 119.9(3)
C53 C52 H52 120.1
C51 C52 H52 120.1
C52 C53 C48 120.2(3)
C52 C53 H53 119.9
C48 C53 H53 119.9
C59 C54 C55 118.5(3)
C59 C54 P1 119.3(2)
C55 C54 P1 121.6(2)
C56 C55 C54 120.0(3)
C56 C55 H55 120.0
C54 C55 H55 120.0
C55 C56 C57 120.8(3)
C55 C56 H56 119.6
C57 C56 H56 119.6
C56 C57 C58 119.6(3)
C56 C57 H57 120.2
C58 C57 H57 120.2
C59 C58 C57 120.0(3)
C59 C58 H58 120.0
C57 C58 H58 120.0
C58 C59 C54 121.0(3)
C58 C59 H59 119.5
C54 C59 H59 119.5
C61 C60 Pd1 69.06(17)
C61 C60 H60A 120.0
Pd1 C60 H60A 73.1
C61 C60 H60B 120.0
Pd1 C60 H60B 130.4
H60A C60 H60B 120.0
C60 C61 C62 118.3(3)
C60 C61 Pd1 74.56(18)
C62 C61 Pd1 68.49(17)
C60 C61 H61 120.9
C62 C61 H61 120.9
Pd1 C61 H61 128.1
C61 C62 Pd1 73.17(18)
C61 C62 H62A 120.0
Pd1 C62 H62A 72.5
C61 C62 H62B 120.0
Pd1 C62 H62B 126.2
H62A C62 H62B 120.0
F6 Sb1 F3 90.41(10)
F6 Sb1 F2 91.45(10)
F3 Sb1 F2 90.44(9)
F6 Sb1 F4 90.37(10)
F3 Sb1 F4 90.08(9)
F2 Sb1 F4 178.10(10)
F6 Sb1 F1 90.21(10)
F3 Sb1 F1 179.11(9)
F2 Sb1 F1 90.18(9)
F4 Sb1 F1 89.27(9)
F6 Sb1 F5 178.72(11)
F3 Sb1 F5 90.39(9)
F2 Sb1 F5 89.55(9)
F4 Sb1 F5 88.62(9)
F1 Sb1 F5 88.98(9)
O1X C1X C2X 109.0(3)
O1X C1X H1X1 109.9
C2X C1X H1X1 109.9
O1X C1X H1X2 109.9
C2X C1X H1X2 109.9
H1X1 C1X H1X2 108.3
C1X C2X H2X1 109.5
C1X C2X H2X2 109.5
H2X1 C2X H2X2 109.5
C1X C2X H2X3 109.5
H2X1 C2X H2X3 109.5
H2X2 C2X H2X3 109.5
C3X O1X C1X 115.6(4)
O1X C3X C4X 119.6(4)
O1X C3X H3X1 107.4
C4X C3X H3X1 107.4
O1X C3X H3X2 107.4
C4X C3X H3X2 107.4
H3X1 C3X H3X2 107.0
C3X C4X H4X1 109.5
C3X C4X H4X2 109.5
H4X1 C4X H4X2 109.5
C3X C4X H4X3 109.5
H4X1 C4X H4X3 109.5
H4X2 C4X H4X3 109.5

loop_
_geom_bond_atom_site_label_1
_geom_bond_atom_site_label_2
_geom_bond_distance
Pd1 N1 2.104(3)
Pd1 C62 2.120(3)
Pd1 C61 2.181(3)
Pd1 C60 2.251(3)
Pd1 P1 2.2626(8)
Fe1 C4 2.059(3)
Fe1 C3 2.062(3)
Fe1 C9 2.066(3)
Fe1 C5 2.071(3)
Fe1 C6 2.072(3)
Fe1 C8 2.079(3)
Fe1 C2 2.084(3)
Fe1 C7 2.088(3)
Fe1 C10 2.093(3)
Fe1 C1 2.100(3)
P1 C1 1.807(3)
P1 C48 1.814(3)
P1 C54 1.830(3)
N1 C11 1.286(4)
N1 C12 1.488(4)
O1 C11 1.345(3)
O1 C13 1.448(4)
C1 C5 1.427(4)
C1 C2 1.452(4)
C2 C3 1.440(4)
C2 C11 1.457(4)
C3 C4 1.426(4)
C3 H3 0.9500
C4 C5 1.418(4)
C4 H4 0.9500
C5 H5 0.9500
C6 C10 1.440(4)
C6 C7 1.441(4)
C6 C18 1.486(4)
C7 C8 1.434(4)
C7 C24 1.480(4)
C8 C9 1.446(4)
C8 C30 1.489(4)
C9 C10 1.437(4)
C9 C36 1.483(4)
C10 C42 1.492(4)
C12 C13 1.535(4)
C12 C14 1.547(4)
C12 H12 1.0000
C13 H13A 0.9900
C13 H13B 0.9900
C14 C17 1.514(4)
C14 C16 1.522(4)
C14 C15 1.546(4)
C15 H15A 0.9800
C15 H15B 0.9800
C15 H15C 0.9800
C16 H16A 0.9800
C16 H16B 0.9800
C16 H16C 0.9800
C17 H17A 0.9800
C17 H17B 0.9800
C17 H17C 0.9800
C18 C23 1.385(4)
C18 C19 1.393(4)
C19 C20 1.378(4)
C19 H19 0.9500
C20 C21 1.388(4)
C20 H20 0.9500
C21 C22 1.376(4)
C21 H21 0.9500
C22 C23 1.376(4)
C22 H22 0.9500
C23 H23 0.9500
C24 C25 1.392(4)
C24 C29 1.405(4)
C25 C26 1.390(4)
C25 H25 0.9500
C26 C27 1.395(4)
C26 H26 0.9500
C27 C28 1.385(4)
C27 H27 0.9500
C28 C29 1.379(4)
C28 H28 0.9500
C29 H29 0.9500
C30 C31 1.383(4)
C30 C35 1.404(4)
C31 C32 1.381(4)
C31 H31 0.9500
C32 C33 1.381(5)
C32 H32 0.9500
C33 C34 1.381(5)
C33 H33 0.9500
C34 C35 1.376(4)
C34 H34 0.9500
C35 H35 0.9500
C36 C37 1.397(4)
C36 C41 1.398(4)
C37 C38 1.382(4)
C37 H37 0.9500
C38 C39 1.387(4)
C38 H38 0.9500
C39 C40 1.384(4)
C39 H39 0.9500
C40 C41 1.390(4)
C40 H40 0.9500
C41 H41 0.9500
C42 C43 1.397(4)
C42 C47 1.403(4)
C43 C44 1.383(4)
C43 H43 0.9500
C44 C45 1.389(5)
C44 H44 0.9500
C45 C46 1.388(4)
C45 H45 0.9500
C46 C47 1.392(4)
C46 H46 0.9500
C47 H47 0.9500
C48 C53 1.391(4)
C48 C49 1.393(4)
C49 C50 1.384(4)
C49 H49 0.9500
C50 C51 1.379(5)
C50 H50 0.9500
C51 C52 1.387(5)
C51 H51 0.9500
C52 C53 1.383(4)
C52 H52 0.9500
C53 H53 0.9500
C54 C59 1.392(4)
C54 C55 1.397(4)
C55 C56 1.380(4)
C55 H55 0.9500
C56 C57 1.379(5)
C56 H56 0.9500
C57 C58 1.380(5)
C57 H57 0.9500
C58 C59 1.378(4)
C58 H58 0.9500
C59 H59 0.9500
C60 C61 1.385(4)
C60 H60A 0.9500
C60 H60B 0.9500
C61 C62 1.414(5)
C61 H61 0.9500
C62 H62A 0.9500
C62 H62B 0.9500
Sb1 F6 1.860(2)
Sb1 F3 1.8734(19)
Sb1 F2 1.8753(19)
Sb1 F4 1.8775(19)
Sb1 F1 1.8825(19)
Sb1 F5 1.8836(19)
C1X O1X 1.423(5)
C1X C2X 1.509(5)
C1X H1X1 0.9900
C1X H1X2 0.9900
C2X H2X1 0.9800
C2X H2X2 0.9800
C2X H2X3 0.9800
O1X C3X 1.298(5)
C3X C4X 1.475(6)
C3X H3X1 0.9900
C3X H3X2 0.9900
C4X H4X1 0.9800
C4X H4X2 0.9800
C4X H4X3 0.9800

loop_
_geom_torsion_atom_site_label_1
_geom_torsion_atom_site_label_2
_geom_torsion_atom_site_label_3
_geom_torsion_atom_site_label_4
_geom_torsion
N1 Pd1 P1 C1 -4.06(12)
C62 Pd1 P1 C1 169.34(14)
C61 Pd1 P1 C1 177.88(15)
C60 Pd1 P1 C1 127.4(2)
N1 Pd1 P1 C48 132.01(13)
C62 Pd1 P1 C48 -54.59(14)
C61 Pd1 P1 C48 -46.06(16)
C60 Pd1 P1 C48 -96.5(2)
N1 Pd1 P1 C54 -111.17(12)
C62 Pd1 P1 C54 62.24(14)
C61 Pd1 P1 C54 70.77(15)
C60 Pd1 P1 C54 20.3(2)
C62 Pd1 N1 C11 -127.2(6)
C61 Pd1 N1 C11 -163.9(2)
C60 Pd1 N1 C11 -141.3(3)
P1 Pd1 N1 C11 18.1(3)
C62 Pd1 N1 C12 30.7(8)
C61 Pd1 N1 C12 -6.0(3)
C60 Pd1 N1 C12 16.6(2)
P1 Pd1 N1 C12 176.0(2)
C48 P1 C1 C5 57.3(3)
C54 P1 C1 C5 -53.8(3)
Pd1 P1 C1 C5 -162.3(2)
C48 P1 C1 C2 -150.2(2)
C54 P1 C1 C2 98.6(2)
Pd1 P1 C1 C2 -9.8(3)
C48 P1 C1 Fe1 -49.5(3)
C54 P1 C1 Fe1 -160.6(3)
Pd1 P1 C1 Fe1 90.9(3)
C4 Fe1 C1 C5 37.02(17)
C3 Fe1 C1 C5 80.84(19)
C9 Fe1 C1 C5 -38.2(3)
C6 Fe1 C1 C5 -130.33(18)
C8 Fe1 C1 C5 111.7(7)
C2 Fe1 C1 C5 118.7(2)
C7 Fe1 C1 C5 -175.07(18)
C10 Fe1 C1 C5 -84.0(2)
C4 Fe1 C1 C2 -81.67(18)
C3 Fe1 C1 C2 -37.86(17)
C9 Fe1 C1 C2 -156.9(2)
C5 Fe1 C1 C2 -118.7(2)
C6 Fe1 C1 C2 110.98(17)
C8 Fe1 C1 C2 -7.0(8)
C7 Fe1 C1 C2 66.2(2)
C10 Fe1 C1 C2 157.35(16)
C4 Fe1 C1 P1 161.0(3)
C3 Fe1 C1 P1 -155.2(3)
C9 Fe1 C1 P1 85.8(4)
C5 Fe1 C1 P1 124.0(4)
C6 Fe1 C1 P1 -6.3(3)
C8 Fe1 C1 P1 -124.3(6)
C2 Fe1 C1 P1 -117.3(4)
C7 Fe1 C1 P1 -51.1(4)
C10 Fe1 C1 P1 40.0(3)
C5 C1 C2 C3 0.1(3)
P1 C1 C2 C3 -156.9(2)
Fe1 C1 C2 C3 58.95(19)
C5 C1 C2 C11 174.3(3)
P1 C1 C2 C11 17.3(4)
Fe1 C1 C2 C11 -126.9(3)
C5 C1 C2 Fe1 -58.8(2)
P1 C1 C2 Fe1 144.2(2)
C4 Fe1 C2 C3 -37.87(16)
C9 Fe1 C2 C3 11.4(5)
C5 Fe1 C2 C3 -81.37(18)
C6 Fe1 C2 C3 147.54(16)
C8 Fe1 C2 C3 59.5(2)
C7 Fe1 C2 C3 102.83(17)
C10 Fe1 C2 C3 -171.2(2)
C1 Fe1 C2 C3 -118.9(2)
C4 Fe1 C2 C1 81.08(18)
C3 Fe1 C2 C1 118.9(2)
C9 Fe1 C2 C1 130.4(4)
C5 Fe1 C2 C1 37.57(17)
C6 Fe1 C2 C1 -93.52(19)
C8 Fe1 C2 C1 178.48(17)
C7 Fe1 C2 C1 -138.23(17)
C10 Fe1 C2 C1 -52.2(3)
C4 Fe1 C2 C11 -154.3(3)
C3 Fe1 C2 C11 -116.4(3)
C9 Fe1 C2 C11 -105.0(4)
C5 Fe1 C2 C11 162.2(3)
C6 Fe1 C2 C11 31.1(3)
C8 Fe1 C2 C11 -56.9(3)
C7 Fe1 C2 C11 -13.6(3)
C10 Fe1 C2 C11 72.4(4)
C1 Fe1 C2 C11 124.6(3)
C1 C2 C3 C4 0.0(3)
C11 C2 C3 C4 -174.6(3)
Fe1 C2 C3 C4 59.80(19)
C1 C2 C3 Fe1 -59.84(19)
C11 C2 C3 Fe1 125.6(3)
C9 Fe1 C3 C4 65.01(19)
C5 Fe1 C3 C4 -37.61(17)
C6 Fe1 C3 C4 172.7(2)
C8 Fe1 C3 C4 104.16(17)
C2 Fe1 C3 C4 -118.7(2)
C7 Fe1 C3 C4 145.14(16)
C10 Fe1 C3 C4 48.6(4)
C1 Fe1 C3 C4 -80.91(18)
C4 Fe1 C3 C2 118.7(2)
C9 Fe1 C3 C2 -176.26(16)
C5 Fe1 C3 C2 81.13(18)
C6 Fe1 C3 C2 -68.6(3)
C8 Fe1 C3 C2 -137.11(16)
C7 Fe1 C3 C2 -96.12(17)
C10 Fe1 C3 C2 167.3(3)
C1 Fe1 C3 C2 37.83(16)
C2 C3 C4 C5 -0.1(3)
Fe1 C3 C4 C5 60.2(2)
C2 C3 C4 Fe1 -60.33(19)
C3 Fe1 C4 C5 -118.9(2)
C9 Fe1 C4 C5 111.39(18)
C6 Fe1 C4 C5 77.7(6)
C8 Fe1 C4 C5 152.96(17)
C2 Fe1 C4 C5 -80.86(18)
C7 Fe1 C4 C5 -179.80(19)
C10 Fe1 C4 C5 76.9(2)
C1 Fe1 C4 C5 -36.89(17)
C9 Fe1 C4 C3 -129.74(17)
C5 Fe1 C4 C3 118.9(2)
C6 Fe1 C4 C3 -163.4(5)
C8 Fe1 C4 C3 -88.17(17)
C2 Fe1 C4 C3 38.01(16)
C7 Fe1 C4 C3 -60.9(2)
C10 Fe1 C4 C3 -164.22(16)
C1 Fe1 C4 C3 81.98(18)
C3 C4 C5 C1 0.2(3)
Fe1 C4 C5 C1 60.1(2)
C3 C4 C5 Fe1 -59.92(19)
C2 C1 C5 C4 -0.2(3)
P1 C1 C5 C4 155.7(2)
Fe1 C1 C5 C4 -59.1(2)
C2 C1 C5 Fe1 58.91(19)
P1 C1 C5 Fe1 -145.2(2)
C3 Fe1 C5 C4 37.92(17)
C9 Fe1 C5 C4 -80.74(18)
C6 Fe1 C5 C4 -162.47(17)
C8 Fe1 C5 C4 -45.0(3)
C2 Fe1 C5 C4 82.02(18)
C7 Fe1 C5 C4 178(58)
C10 Fe1 C5 C4 -124.18(17)
C1 Fe1 C5 C4 120.1(2)
C4 Fe1 C5 C1 -120.1(2)
C3 Fe1 C5 C1 -82.23(19)
C9 Fe1 C5 C1 159.12(17)
C6 Fe1 C5 C1 77.4(2)
C8 Fe1 C5 C1 -165.15(18)
C2 Fe1 C5 C1 -38.13(17)
C7 Fe1 C5 C1 58.1(18)
C10 Fe1 C5 C1 115.67(18)
C4 Fe1 C6 C10 -0.9(6)
C3 Fe1 C6 C10 -158.3(2)
C9 Fe1 C6 C10 -36.72(16)
C5 Fe1 C6 C10 63.7(2)
C8 Fe1 C6 C10 -80.82(17)
C2 Fe1 C6 C10 155.08(16)
C7 Fe1 C6 C10 -118.3(2)
C1 Fe1 C6 C10 108.36(17)
C4 Fe1 C6 C7 117.3(5)
C3 Fe1 C6 C7 -40.1(3)
C9 Fe1 C6 C7 81.56(17)
C5 Fe1 C6 C7 -178.02(18)
C8 Fe1 C6 C7 37.47(16)
C2 Fe1 C6 C7 -86.64(18)
C10 Fe1 C6 C7 118.3(2)
C1 Fe1 C6 C7 -133.36(16)
C4 Fe1 C6 C18 -122.3(5)
C3 Fe1 C6 C18 80.3(4)
C9 Fe1 C6 C18 -158.1(3)
C5 Fe1 C6 C18 -57.6(3)
C8 Fe1 C6 C18 157.9(3)
C2 Fe1 C6 C18 33.7(3)
C7 Fe1 C6 C18 120.4(3)
C10 Fe1 C6 C18 -121.3(3)
C1 Fe1 C6 C18 -13.0(3)
C10 C6 C7 C8 1.7(3)
C18 C6 C7 C8 173.1(3)
Fe1 C6 C7 C8 -59.08(19)
C10 C6 C7 C24 -169.4(3)
C18 C6 C7 C24 2.0(5)
Fe1 C6 C7 C24 129.8(3)
C10 C6 C7 Fe1 60.81(19)
C18 C6 C7 Fe1 -127.8(3)
C4 Fe1 C7 C8 -41.9(3)
C3 Fe1 C7 C8 -80.81(18)
C9 Fe1 C7 C8 37.43(16)
C5 Fe1 C7 C8 140.0(17)
C6 Fe1 C7 C8 119.2(2)
C2 Fe1 C7 C8 -125.41(17)
C10 Fe1 C7 C8 81.12(17)
C1 Fe1 C7 C8 -165.64(17)
C4 Fe1 C7 C6 -161.17(19)
C3 Fe1 C7 C6 159.97(16)
C9 Fe1 C7 C6 -81.80(17)
C5 Fe1 C7 C6 20.7(18)
C8 Fe1 C7 C6 -119.2(2)
C2 Fe1 C7 C6 115.36(17)
C10 Fe1 C7 C6 -38.11(16)
C1 Fe1 C7 C6 75.1(2)
C4 Fe1 C7 C24 75.4(3)
C3 Fe1 C7 C24 36.5(3)
C9 Fe1 C7 C24 154.7(3)
C5 Fe1 C7 C24 -102.7(17)
C6 Fe1 C7 C24 -123.4(3)
C8 Fe1 C7 C24 117.3(3)
C2 Fe1 C7 C24 -8.1(3)
C10 Fe1 C7 C24 -161.6(3)
C1 Fe1 C7 C24 -48.3(4)
C6 C7 C8 C9 0.3(3)
C24 C7 C8 C9 171.9(2)
Fe1 C7 C8 C9 -58.53(19)
C6 C7 C8 C30 -169.3(3)
C24 C7 C8 C30 2.3(4)
Fe1 C7 C8 C30 131.9(3)
C6 C7 C8 Fe1 58.83(18)
C24 C7 C8 Fe1 -129.6(3)
C4 Fe1 C8 C7 155.24(16)
C3 Fe1 C8 C7 113.39(17)
C9 Fe1 C8 C7 -120.1(2)
C5 Fe1 C8 C7 -175.87(19)
C6 Fe1 C8 C7 -37.72(16)
C2 Fe1 C8 C7 78.1(2)
C10 Fe1 C8 C7 -81.57(17)
C1 Fe1 C8 C7 84.1(7)
C4 Fe1 C8 C9 -84.67(17)
C3 Fe1 C8 C9 -126.52(17)
C5 Fe1 C8 C9 -55.8(3)
C6 Fe1 C8 C9 82.38(17)
C2 Fe1 C8 C9 -161.77(16)
C7 Fe1 C8 C9 120.1(2)
C10 Fe1 C8 C9 38.53(16)
C1 Fe1 C8 C9 -155.8(7)
C4 Fe1 C8 C30 34.0(3)
C3 Fe1 C8 C30 -7.9(3)
C9 Fe1 C8 C30 118.7(4)
C5 Fe1 C8 C30 62.9(4)
C6 Fe1 C8 C30 -159.0(3)
C2 Fe1 C8 C30 -43.1(3)
C7 Fe1 C8 C30 -121.2(4)
C10 Fe1 C8 C30 157.2(3)
C1 Fe1 C8 C30 -37.2(9)
C7 C8 C9 C10 -2.2(3)
C30 C8 C9 C10 167.5(3)
Fe1 C8 C9 C10 -61.44(18)
C7 C8 C9 C36 179.4(2)
C30 C8 C9 C36 -10.8(4)
Fe1 C8 C9 C36 120.2(3)
C7 C8 C9 Fe1 59.23(19)
C30 C8 C9 Fe1 -131.0(3)
C4 Fe1 C9 C10 -135.90(17)
C3 Fe1 C9 C10 -172.75(16)
C5 Fe1 C9 C10 -95.46(18)
C6 Fe1 C9 C10 36.75(16)
C8 Fe1 C9 C10 117.3(2)
C2 Fe1 C9 C10 178.3(4)
C7 Fe1 C9 C10 80.43(17)
C1 Fe1 C9 C10 -70.0(3)
C4 Fe1 C9 C8 106.76(17)
C3 Fe1 C9 C8 69.90(19)
C5 Fe1 C9 C8 147.19(17)
C6 Fe1 C9 C8 -80.60(17)
C2 Fe1 C9 C8 61.0(5)
C7 Fe1 C9 C8 -36.92(16)
C10 Fe1 C9 C8 -117.3(2)
C1 Fe1 C9 C8 172.6(2)
C4 Fe1 C9 C36 -12.6(3)
C3 Fe1 C9 C36 -49.4(3)
C5 Fe1 C9 C36 27.9(3)
C6 Fe1 C9 C36 160.1(3)
C8 Fe1 C9 C36 -119.3(3)
C2 Fe1 C9 C36 -58.3(5)
C7 Fe1 C9 C36 -156.2(3)
C10 Fe1 C9 C36 123.3(3)
C1 Fe1 C9 C36 53.3(4)
C8 C9 C10 C6 3.3(3)
C36 C9 C10 C6 -178.4(3)
Fe1 C9 C10 C6 -57.69(19)
C8 C9 C10 C42 -164.9(3)
C36 C9 C10 C42 13.4(5)
Fe1 C9 C10 C42 134.1(3)
C8 C9 C10 Fe1 60.97(18)
C36 C9 C10 Fe1 -120.7(3)
C7 C6 C10 C9 -3.1(3)
C18 C6 C10 C9 -174.4(3)
Fe1 C6 C10 C9 57.55(19)
C7 C6 C10 C42 165.1(3)
C18 C6 C10 C42 -6.2(5)
Fe1 C6 C10 C42 -134.3(3)
C7 C6 C10 Fe1 -60.67(18)
C18 C6 C10 Fe1 128.0(3)
C4 Fe1 C10 C9 58.9(2)
C3 Fe1 C10 C9 21.3(5)
C5 Fe1 C10 C9 100.95(18)
C6 Fe1 C10 C9 -120.8(2)
C8 Fe1 C10 C9 -38.92(16)
C2 Fe1 C10 C9 -178.9(2)
C7 Fe1 C10 C9 -82.60(17)
C1 Fe1 C10 C9 143.88(17)
C4 Fe1 C10 C6 179.75(16)
C3 Fe1 C10 C6 142.1(4)
C9 Fe1 C10 C6 120.8(2)
C5 Fe1 C10 C6 -138.25(17)
C8 Fe1 C10 C6 81.88(17)
C2 Fe1 C10 C6 -58.1(3)
C7 Fe1 C10 C6 38.20(16)
C1 Fe1 C10 C6 -95.32(18)
C4 Fe1 C10 C42 -60.3(4)
C3 Fe1 C10 C42 -98.0(5)
C9 Fe1 C10 C42 -119.3(4)
C5 Fe1 C10 C42 -18.3(3)
C6 Fe1 C10 C42 119.9(4)
C8 Fe1 C10 C42 -158.2(3)
C2 Fe1 C10 C42 61.8(5)
C7 Fe1 C10 C42 158.1(3)
C1 Fe1 C10 C42 24.6(4)
C12 N1 C11 O1 -1.5(4)
Pd1 N1 C11 O1 158.69(19)
C12 N1 C11 C2 -178.8(3)
Pd1 N1 C11 C2 -18.5(5)
C13 O1 C11 N1 -6.0(3)
C13 O1 C11 C2 171.7(2)
C3 C2 C11 N1 171.0(3)
C1 C2 C11 N1 -2.3(5)
Fe1 C2 C11 N1 -99.2(4)
C3 C2 C11 O1 -6.3(4)
C1 C2 C11 O1 -179.6(3)
Fe1 C2 C11 O1 83.5(3)
C11 N1 C12 C13 7.8(3)
Pd1 N1 C12 C13 -153.71(19)
C11 N1 C12 C14 -115.7(3)
Pd1 N1 C12 C14 82.8(3)
C11 O1 C13 C12 10.5(3)
N1 C12 C13 O1 -10.9(3)
C14 C12 C13 O1 112.7(3)
N1 C12 C14 C17 62.4(3)
C13 C12 C14 C17 -54.2(3)
N1 C12 C14 C16 -60.4(3)
C13 C12 C14 C16 -177.0(2)
N1 C12 C14 C15 -178.2(2)
C13 C12 C14 C15 65.2(3)
C10 C6 C18 C23 -118.6(3)
C7 C6 C18 C23 71.6(4)
Fe1 C6 C18 C23 -23.1(4)
C10 C6 C18 C19 63.4(4)
C7 C6 C18 C19 -106.4(3)
Fe1 C6 C18 C19 159.0(2)
C23 C18 C19 C20 -0.2(4)
C6 C18 C19 C20 177.9(3)
C18 C19 C20 C21 -0.6(5)
C19 C20 C21 C22 0.9(5)
C20 C21 C22 C23 -0.5(5)
C21 C22 C23 C18 -0.3(5)
C19 C18 C23 C22 0.6(4)
C6 C18 C23 C22 -177.4(3)
C8 C7 C24 C25 -126.6(3)
C6 C7 C24 C25 43.2(4)
Fe1 C7 C24 C25 140.4(3)
C8 C7 C24 C29 44.8(4)
C6 C7 C24 C29 -145.4(3)
Fe1 C7 C24 C29 -48.2(4)
C29 C24 C25 C26 -1.5(4)
C7 C24 C25 C26 170.2(3)
C24 C25 C26 C27 0.4(5)
C25 C26 C27 C28 0.9(5)
C26 C27 C28 C29 -1.1(5)
C27 C28 C29 C24 0.0(4)
C25 C24 C29 C28 1.3(4)
C7 C24 C29 C28 -170.4(3)
C7 C8 C30 C31 -135.1(3)
C9 C8 C30 C31 56.9(4)
Fe1 C8 C30 C31 -37.6(4)
C7 C8 C30 C35 52.3(4)
C9 C8 C30 C35 -115.7(3)
Fe1 C8 C30 C35 149.8(2)
C35 C30 C31 C32 1.6(4)
C8 C30 C31 C32 -170.9(3)
C30 C31 C32 C33 -1.0(5)
C31 C32 C33 C34 -0.1(5)
C32 C33 C34 C35 0.6(5)
C33 C34 C35 C30 0.0(5)
C31 C30 C35 C34 -1.1(4)
C8 C30 C35 C34 171.9(3)
C10 C9 C36 C37 -131.9(3)
C8 C9 C36 C37 46.1(4)
Fe1 C9 C36 C37 135.5(2)
C10 C9 C36 C41 50.1(4)
C8 C9 C36 C41 -131.9(3)
Fe1 C9 C36 C41 -42.5(4)
C41 C36 C37 C38 2.6(4)
C9 C36 C37 C38 -175.4(3)
C36 C37 C38 C39 -0.6(5)
C37 C38 C39 C40 -1.2(5)
C38 C39 C40 C41 1.0(5)
C39 C40 C41 C36 1.2(5)
C37 C36 C41 C40 -2.9(4)
C9 C36 C41 C40 175.1(3)
C9 C10 C42 C43 37.7(4)
C6 C10 C42 C43 -128.6(3)
Fe1 C10 C42 C43 134.2(3)
C9 C10 C42 C47 -150.4(3)
C6 C10 C42 C47 43.3(4)
Fe1 C10 C42 C47 -53.9(4)
C47 C42 C43 C44 -0.5(4)
C10 C42 C43 C44 171.8(3)
C42 C43 C44 C45 0.2(5)
C43 C44 C45 C46 0.1(5)
C44 C45 C46 C47 -0.1(5)
C45 C46 C47 C42 -0.2(4)
C43 C42 C47 C46 0.4(4)
C10 C42 C47 C46 -171.5(3)
C1 P1 C48 C53 -66.7(3)
C54 P1 C48 C53 41.5(3)
Pd1 P1 C48 C53 157.1(2)
C1 P1 C48 C49 118.4(2)
C54 P1 C48 C49 -133.4(2)
Pd1 P1 C48 C49 -17.8(3)
C53 C48 C49 C50 0.4(4)
P1 C48 C49 C50 175.5(2)
C48 C49 C50 C51 -1.3(5)
C49 C50 C51 C52 1.6(5)
C50 C51 C52 C53 -1.1(5)
C51 C52 C53 C48 0.1(5)
C49 C48 C53 C52 0.2(4)
P1 C48 C53 C52 -174.7(2)
C1 P1 C54 C59 -40.9(3)
C48 P1 C54 C59 -157.1(2)
Pd1 P1 C54 C59 75.0(2)
C1 P1 C54 C55 148.1(3)
C48 P1 C54 C55 31.9(3)
Pd1 P1 C54 C55 -96.0(2)
C59 C54 C55 C56 0.8(5)
P1 C54 C55 C56 171.8(2)
C54 C55 C56 C57 -0.9(5)
C55 C56 C57 C58 0.0(5)
C56 C57 C58 C59 0.9(5)
C57 C58 C59 C54 -1.0(5)
C55 C54 C59 C58 0.1(5)
P1 C54 C59 C58 -171.1(3)
N1 Pd1 C60 C61 -151.7(2)
C62 Pd1 C60 C61 31.4(2)
P1 Pd1 C60 C61 78.0(3)
Pd1 C60 C61 C62 -54.5(3)
N1 Pd1 C61 C60 39.2(3)
C62 Pd1 C61 C60 -129.6(3)
P1 Pd1 C61 C60 -143.40(17)
N1 Pd1 C61 C62 168.82(19)
C60 Pd1 C61 C62 129.6(3)
P1 Pd1 C61 C62 -13.8(2)
C60 C61 C62 Pd1 57.5(3)
N1 Pd1 C62 C61 -45.0(7)
C60 Pd1 C62 C61 -29.9(2)
P1 Pd1 C62 C61 169.63(18)
C2X C1X O1X C3X -169.0(4)
C1X O1X C3X C4X -72.2(6)
